data_4345768
loop_
_publ_author_name
'Savva, Maria'
'Skordi, Katerina'
'Fournet, Adeline D.'
'Thuijs, Annaliese E.'
'Christou, George'
'Perlepes, Spyros P.'
'Papatriantafyllopoulou, Constantina'
'Tasiopoulos, Anastasios J.'

_publ_section_title
;
 Heterometallic Mn(III)4Ln2 (Ln = Dy, Gd, Tb) Cross-Shaped Clusters and
 Their Homometallic Mn(III)4Mn(II)2 Analogues.
;
_journal_issue 10
_journal_name_full 'Inorganic chemistry'
_journal_page_first 5657
_journal_page_last 5668
_journal_paper_doi 10.1021/acs.inorgchem.7b00191
_journal_volume 56
_journal_year 2017
_chemical_formula_moiety 'C72 H62 Cl2 Gd2 Mn4 N14 O30'
_chemical_formula_sum 'C72 H62 Cl2 Gd2 Mn4 N14 O30'
_chemical_formula_weight 2208.52
_chemical_name_systematic
; 
 ? 
;
_space_group_IT_number 33
_symmetry_cell_setting orthorhombic
_symmetry_space_group_name_Hall 'P 2c -2n'
_symmetry_space_group_name_H-M 'P n a 21'
_atom_sites_solution_hydrogens geom
_atom_sites_solution_primary direct
_atom_sites_solution_secondary difmap
_audit_creation_method SHELXL-97
_cell_angle_alpha 90.00
_cell_angle_beta 90.00
_cell_angle_gamma 90.00
_cell_formula_units_Z 4
_cell_length_a 24.0267(9)
_cell_length_b 17.1784(4)
_cell_length_c 20.7235(6)
_cell_measurement_reflns_used 13780
_cell_measurement_temperature 100(2)
_cell_measurement_theta_max 28.8520
_cell_measurement_theta_min 3.4780
_cell_volume 8553.4(5)
_computing_cell_refinement 'CrysAlis RED'
_computing_data_collection 'CrysAlis CCD'
_computing_data_reduction 'CrysAlis RED'
_computing_molecular_graphics
;
 DIAMOND (Brandenburg, 2006)
 MERCURY (Bruno et al. 2002)
;
_computing_publication_material 'WINGX (Farrugia, 1999)'
_computing_structure_refinement 'SHELXL-97 (Sheldrick, 1997)'
_computing_structure_solution 'SHELXL-97 (Sheldrick, 1997)'
_diffrn_ambient_temperature 100(2)
_diffrn_detector_area_resol_mean 10.4223
_diffrn_measured_fraction_theta_full 0.997
_diffrn_measured_fraction_theta_max 0.997
_diffrn_measurement_device_type 'SuperNova, Dual, Cu at zero, Atlas'
_diffrn_measurement_method '\w scans'
_diffrn_radiation_monochromator mirror
_diffrn_radiation_source 'SuperNova (Mo) X-ray Source'
_diffrn_radiation_type MoK\a
_diffrn_radiation_wavelength 0.71073
_diffrn_reflns_av_R_equivalents 0.0518
_diffrn_reflns_av_sigmaI/netI 0.0528
_diffrn_reflns_limit_h_max 28
_diffrn_reflns_limit_h_min -27
_diffrn_reflns_limit_k_max 14
_diffrn_reflns_limit_k_min -20
_diffrn_reflns_limit_l_max 24
_diffrn_reflns_limit_l_min -16
_diffrn_reflns_number 32767
_diffrn_reflns_theta_full 25.00
_diffrn_reflns_theta_max 25.00
_diffrn_reflns_theta_min 3.18
_exptl_absorpt_coefficient_mu 2.252
_exptl_absorpt_correction_T_max 1.00000
_exptl_absorpt_correction_T_min 0.86013
_exptl_absorpt_correction_type multi-scan
_exptl_absorpt_process_details 'Empirical absorption correction (CrysAlis RED, Oxford Diffraction)'
_exptl_crystal_colour red
_exptl_crystal_density_diffrn 1.715
_exptl_crystal_density_method 'not measured'
_exptl_crystal_description polyhedral
_exptl_crystal_F_000 4376
_exptl_crystal_size_max 0.09
_exptl_crystal_size_mid 0.07
_exptl_crystal_size_min 0.04
_platon_squeeze_details
;
;
_refine_diff_density_max 2.294
_refine_diff_density_min -1.083
_refine_diff_density_rms 0.127
_refine_ls_abs_structure_details 'Flack H D (1983), Acta Cryst. A39, 876-881'
_refine_ls_abs_structure_Flack 1.000(12)
_refine_ls_extinction_method none
_refine_ls_goodness_of_fit_ref 0.871
_refine_ls_hydrogen_treatment mixed
_refine_ls_matrix_type full
_refine_ls_number_parameters 1120
_refine_ls_number_reflns 12354
_refine_ls_number_restraints 14
_refine_ls_restrained_S_all 0.873
_refine_ls_R_factor_all 0.0516
_refine_ls_R_factor_gt 0.0460
_refine_ls_shift/su_max 0.003
_refine_ls_shift/su_mean 0.000
_refine_ls_structure_factor_coef Fsqd
_refine_ls_weighting_details 'calc w=1/[\s^2^(Fo^2^)+(0.0928P)^2^+41.2646P] where P=(Fo^2^+2Fc^2^)/3'
_refine_ls_weighting_scheme calc
_refine_ls_wR_factor_gt 0.1227
_refine_ls_wR_factor_ref 0.1284
_reflns_number_gt 11269
_reflns_number_total 12354
_reflns_threshold_expression >2sigma(I)
_cod_data_source_file ic7b00191_si_007.cif
_cod_data_source_block shelx
_cod_depositor_comments
;
The following automatic conversions were performed:

'_symmetry_cell_setting' value 'Orthorhombic' changed to
'orthorhombic' according to
/home/data/users/saulius/crontab/automatic-downloads/rss-feeds/ACS/lib/dictionaries/cif_core.dic
dictionary named 'cif_core.dic' version 2.4.2 from 2011-04-26.

Automatic conversion script
Id: cif_fix_values 4973 2017-02-22 13:04:09Z antanas 

 Adding full bibliography for 4345768--4345770.cif.
;
_cod_database_code 4345768

loop_
_symmetry_equiv_pos_as_xyz
'x, y, z'
'-x, -y, z+1/2'
'-x+1/2, y+1/2, z+1/2'
'x+1/2, -y+1/2, z'

loop_
_atom_site_label
_atom_site_type_symbol
_atom_site_fract_x
_atom_site_fract_y
_atom_site_fract_z
_atom_site_U_iso_or_equiv
_atom_site_adp_type
_atom_site_occupancy
_atom_site_symmetry_multiplicity
_atom_site_calc_flag
_atom_site_refinement_flags
Gd1 Gd 0.799517(17) 1.23827(2) 0.59468(2) 0.02169(11) Uani 1 1 d .
Gd2 Gd 0.886002(19) 0.70391(2) 0.68303(2) 0.02800(12) Uani 1 1 d .
Mn1 Mn 0.83518(5) 1.05161(7) 0.62727(6) 0.0182(3) Uani 1 1 d .
Mn2 Mn 0.84885(5) 0.89078(7) 0.65325(6) 0.0194(3) Uani 1 1 d .
Mn3 Mn 0.82982(6) 1.00277(7) 0.78863(7) 0.0243(3) Uani 1 1 d .
Mn4 Mn 0.85411(5) 0.93845(7) 0.49200(6) 0.0183(3) Uani 1 1 d .
Cl1 Cl 0.60981(11) 1.22446(18) 0.5946(2) 0.0601(8) Uani 1 1 d .
Cl2 Cl 1.07684(13) 0.7355(2) 0.70433(18) 0.0638(9) Uani 1 1 d .
O1 O 0.8804(2) 0.8368(3) 0.5077(3) 0.0229(13) Uani 1 1 d D
O2 O 0.8528(2) 0.7928(3) 0.6079(3) 0.0232(13) Uani 1 1 d .
O3 O 0.8145(3) 0.8974(4) 0.8063(3) 0.0283(14) Uani 1 1 d .
O4 O 0.8541(3) 0.8205(3) 0.7262(3) 0.0240(13) Uani 1 1 d .
O5 O 0.9407(3) 0.9027(4) 0.6565(3) 0.0291(14) Uani 1 1 d .
O6 O 0.9650(3) 0.7781(4) 0.6650(3) 0.0322(16) Uani 1 1 d .
O7 O 0.8377(2) 1.1232(3) 0.5556(3) 0.0187(12) Uani 1 1 d .
O8 O 0.8237(2) 1.0352(3) 0.4711(3) 0.0199(12) Uani 1 1 d .
O9 O 0.8216(2) 1.1467(3) 0.6739(3) 0.0215(12) Uani 1 1 d .
O10 O 0.8465(3) 1.1078(3) 0.7784(3) 0.0261(14) Uani 1 1 d .
O11 O 0.9310(2) 1.0607(3) 0.6365(3) 0.0276(14) Uani 1 1 d .
O12 O 0.7529(2) 0.8859(3) 0.6460(3) 0.0249(13) Uani 1 1 d .
O13 O 0.8993(3) 1.2827(3) 0.5912(4) 0.0311(14) Uani 1 1 d .
O14 O 0.8370(3) 1.3705(4) 0.5706(3) 0.0323(16) Uani 1 1 d .
O15 O 0.9255(3) 1.3987(4) 0.5653(5) 0.059(2) Uani 1 1 d .
O16 O 0.7225(3) 1.3247(4) 0.6365(4) 0.0396(17) Uani 1 1 d .
O17 O 0.7287(3) 1.3166(4) 0.5331(3) 0.0337(16) Uani 1 1 d .
O18 O 0.6604(4) 1.3804(6) 0.5768(5) 0.072(3) Uani 1 1 d .
O19 O 0.9578(4) 0.6457(4) 0.7575(4) 0.048(2) Uani 1 1 d .
O20 O 0.9647(3) 0.6109(4) 0.6585(4) 0.049(2) Uani 1 1 d .
O21 O 1.0271(5) 0.5709(6) 0.7296(6) 0.089(4) Uani 1 1 d .
O22 O 0.8522(3) 0.5700(4) 0.6968(4) 0.0365(17) Uani 1 1 d .
O23 O 0.7881(3) 0.6545(4) 0.6770(5) 0.052(2) Uani 1 1 d .
O24 O 0.7683(5) 0.5321(6) 0.6903(9) 0.110(4) Uani 1 1 d U
O25 O 0.7207(2) 1.1602(3) 0.5849(3) 0.0260(14) Uani 1 1 d .
O26 O 0.7417(2) 1.0402(3) 0.6171(3) 0.0232(13) Uani 1 1 d .
O27 O 0.8465(2) 0.9579(3) 0.5822(3) 0.0221(13) Uani 1 1 d .
O28 O 0.8377(2) 0.9832(3) 0.6983(3) 0.0211(13) Uani 1 1 d .
O29 O 0.9982(2) 0.8007(7) 0.5017(7) 0.101(4) Uani 1 1 d D
O30 O 0.9993(8) 1.3119(11) 0.8021(12) 0.175(9) Uani 1 1 d .
N1 N 0.7749(3) 0.8701(4) 0.4954(4) 0.0217(15) Uani 1 1 d .
N2 N 0.8768(3) 0.6524(4) 0.5670(4) 0.0283(17) Uani 1 1 d .
N3 N 0.8603(3) 0.9133(4) 0.3907(4) 0.0243(16) Uani 1 1 d .
N4 N 0.8228(3) 1.2363(4) 0.4745(4) 0.0223(16) Uani 1 1 d .
N5 N 0.9321(3) 1.0137(4) 0.4854(3) 0.0193(14) Uani 1 1 d .
N6 N 0.8175(3) 1.2898(4) 0.7090(4) 0.0268(17) Uani 1 1 d .
N7 N 0.7429(3) 1.0553(4) 0.7714(4) 0.0280(17) Uani 1 1 d .
N8 N 0.8549(4) 0.7018(4) 0.8022(4) 0.036(2) Uani 1 1 d .
N9 N 0.9153(3) 0.9560(4) 0.8088(3) 0.0243(16) Uani 1 1 d .
N10 N 0.9841(5) 0.6093(6) 0.7142(6) 0.056(3) Uani 1 1 d .
N11 N 0.8026(4) 0.5827(6) 0.6891(7) 0.062(3) Uani 1 1 d .
N12 N 0.8875(3) 1.3518(5) 0.5759(4) 0.036(2) Uani 1 1 d .
N13 N 0.7022(4) 1.3415(5) 0.5831(6) 0.047(3) Uani 1 1 d .
N14 N 0.8168(4) 1.0224(4) 0.8876(4) 0.035(2) Uani 1 1 d .
C1 C 0.7222(4) 0.8909(6) 0.4865(5) 0.029(2) Uani 1 1 d .
H1 H 0.7149 0.9390 0.4677 0.035 Uiso 1 1 calc R
C2 C 0.6775(4) 0.8440(7) 0.5042(6) 0.040(3) Uani 1 1 d .
H2 H 0.6409 0.8601 0.4979 0.048 Uiso 1 1 calc R
C3 C 0.6897(5) 0.7721(7) 0.5315(6) 0.044(3) Uani 1 1 d .
H3 H 0.6610 0.7380 0.5420 0.053 Uiso 1 1 calc R
C4 C 0.7429(4) 0.7514(5) 0.5430(6) 0.037(2) Uani 1 1 d .
H4 H 0.7514 0.7047 0.5633 0.044 Uiso 1 1 calc R
C5 C 0.7845(4) 0.8023(5) 0.5234(5) 0.0256(19) Uani 1 1 d U
C6 C 0.8473(4) 0.7853(5) 0.5400(4) 0.0218(19) Uani 1 1 d .
C7 C 0.8629(4) 0.7029(4) 0.5211(5) 0.025(2) Uani 1 1 d .
C8 C 0.8619(5) 0.6824(5) 0.4548(5) 0.036(2) Uani 1 1 d .
H8 H 0.8521 0.7182 0.4231 0.043 Uiso 1 1 calc R
C9 C 0.8762(6) 0.6070(7) 0.4397(6) 0.053(3) Uani 1 1 d .
H9 H 0.8773 0.5915 0.3968 0.063 Uiso 1 1 calc R
C10 C 0.8889(5) 0.5540(6) 0.4878(6) 0.046(3) Uani 1 1 d .
H10 H 0.8972 0.5025 0.4777 0.056 Uiso 1 1 calc R
C11 C 0.8890(4) 0.5783(5) 0.5493(5) 0.032(2) Uani 1 1 d .
H11 H 0.8979 0.5426 0.5814 0.039 Uiso 1 1 calc R
C12 C 0.8096(4) 1.2947(6) 0.4331(5) 0.031(2) Uani 1 1 d .
H12 H 0.8013 1.3429 0.4510 0.037 Uiso 1 1 calc R
C13 C 0.8074(5) 1.2889(6) 0.3675(5) 0.038(2) Uani 1 1 d .
H13 H 0.7974 1.3311 0.3420 0.045 Uiso 1 1 calc R
C14 C 0.8206(5) 1.2176(6) 0.3406(5) 0.037(2) Uani 1 1 d .
H14 H 0.8198 1.2107 0.2961 0.045 Uiso 1 1 calc R
C15 C 0.8350(4) 1.1569(5) 0.3809(5) 0.031(2) Uani 1 1 d .
H15 H 0.8444 1.1087 0.3636 0.037 Uiso 1 1 calc R
C16 C 0.8356(3) 1.1677(5) 0.4464(5) 0.0205(18) Uani 1 1 d .
C17 C 0.8512(3) 1.1015(4) 0.4909(4) 0.0182(17) Uani 1 1 d .
C18 C 0.9154(3) 1.0887(5) 0.4897(4) 0.0218(17) Uani 1 1 d .
C19 C 0.9526(4) 1.1487(5) 0.4932(5) 0.0259(19) Uani 1 1 d .
H19 H 0.9400 1.1998 0.4951 0.031 Uiso 1 1 calc R
C20 C 1.0102(4) 1.1332(6) 0.4941(6) 0.038(2) Uani 1 1 d .
H20 H 1.0362 1.1733 0.4964 0.045 Uiso 1 1 calc R
C21 C 1.0271(4) 1.0549(6) 0.4914(5) 0.034(2) Uani 1 1 d .
H21 H 1.0646 1.0415 0.4928 0.041 Uiso 1 1 calc R
C22 C 0.9862(4) 0.9985(5) 0.4865(5) 0.030(2) Uani 1 1 d .
H22 H 0.9973 0.9467 0.4839 0.036 Uiso 1 1 calc R
C23 C 0.8266(4) 1.3675(5) 0.7222(5) 0.034(2) Uani 1 1 d .
H23 H 0.8263 1.4029 0.6883 0.041 Uiso 1 1 calc R
C24 C 0.8358(4) 1.3940(6) 0.7828(6) 0.037(2) Uani 1 1 d .
H24 H 0.8393 1.4471 0.7909 0.045 Uiso 1 1 calc R
C25 C 0.8399(5) 1.3401(5) 0.8329(5) 0.041(3) Uani 1 1 d .
H25 H 0.8485 1.3567 0.8744 0.049 Uiso 1 1 calc R
C26 C 0.8314(5) 1.2632(6) 0.8208(5) 0.037(2) Uani 1 1 d .
H26 H 0.8327 1.2269 0.8541 0.045 Uiso 1 1 calc R
C27 C 0.8207(4) 1.2400(5) 0.7573(5) 0.025(2) Uani 1 1 d .
C28 C 0.8113(4) 1.1534(5) 0.7410(5) 0.028(2) Uani 1 1 d .
C29 C 0.7496(4) 1.1299(5) 0.7528(4) 0.028(2) Uani 1 1 d .
C30 C 0.7056(4) 1.1778(5) 0.7431(5) 0.030(2) Uani 1 1 d .
H30 H 0.7110 1.2300 0.7331 0.036 Uiso 1 1 calc R
C31 C 0.6521(4) 1.1469(7) 0.7482(5) 0.040(3) Uani 1 1 d .
H31 H 0.6212 1.1779 0.7399 0.048 Uiso 1 1 calc R
C32 C 0.6454(4) 1.0701(6) 0.7658(5) 0.034(2) Uani 1 1 d .
H32 H 0.6101 1.0487 0.7707 0.041 Uiso 1 1 calc R
C33 C 0.6911(4) 1.0269(6) 0.7758(5) 0.034(2) Uani 1 1 d .
H33 H 0.6867 0.9746 0.7862 0.040 Uiso 1 1 calc R
C34 C 0.8490(6) 0.6379(6) 0.8372(6) 0.057(4) Uani 1 1 d .
H34 H 0.8538 0.5903 0.8166 0.068 Uiso 1 1 calc R
C35 C 0.8362(6) 0.6367(7) 0.9020(7) 0.061(4) Uani 1 1 d .
H35 H 0.8343 0.5901 0.9248 0.074 Uiso 1 1 calc R
C36 C 0.8264(4) 0.7060(6) 0.9316(6) 0.040(3) Uani 1 1 d .
H36 H 0.8154 0.7074 0.9746 0.048 Uiso 1 1 calc R
C37 C 0.8330(4) 0.7746(5) 0.8972(5) 0.031(2) Uani 1 1 d .
H37 H 0.8290 0.8227 0.9173 0.037 Uiso 1 1 calc R
C38 C 0.8458(4) 0.7698(5) 0.8320(5) 0.027(2) Uani 1 1 d .
C39 C 0.8551(4) 0.8442(5) 0.7922(5) 0.026(2) Uani 1 1 d .
C40 C 0.9142(4) 0.8779(5) 0.8068(4) 0.0238(19) Uani 1 1 d .
C41 C 0.9609(4) 0.8329(5) 0.8147(5) 0.028(2) Uani 1 1 d .
H41 H 0.9581 0.7789 0.8143 0.034 Uiso 1 1 calc R
C42 C 1.0120(4) 0.8683(6) 0.8231(5) 0.034(2) Uani 1 1 d .
H42 H 1.0441 0.8389 0.8285 0.041 Uiso 1 1 calc R
C43 C 1.0140(5) 0.9496(6) 0.8231(5) 0.036(2) Uani 1 1 d .
H43 H 1.0478 0.9757 0.8270 0.043 Uiso 1 1 calc R
C44 C 0.9645(4) 0.9907(5) 0.8172(5) 0.032(2) Uani 1 1 d .
H44 H 0.9657 1.0447 0.8191 0.039 Uiso 1 1 calc R
C45 C 0.8212(4) 0.9359(5) 0.3486(5) 0.028(2) Uani 1 1 d .
H45 H 0.7920 0.9664 0.3638 0.033 Uiso 1 1 calc R
C46 C 0.8218(4) 0.9169(6) 0.2856(5) 0.037(2) Uani 1 1 d .
H46 H 0.7936 0.9339 0.2583 0.044 Uiso 1 1 calc R
C47 C 0.8649(5) 0.8720(6) 0.2617(5) 0.037(2) Uani 1 1 d .
H47 H 0.8662 0.8578 0.2184 0.045 Uiso 1 1 calc R
C48 C 0.9056(4) 0.8491(6) 0.3038(5) 0.032(2) Uani 1 1 d .
H48 H 0.9353 0.8194 0.2890 0.039 Uiso 1 1 calc R
C49 C 0.9028(4) 0.8699(5) 0.3687(5) 0.028(2) Uani 1 1 d .
H49 H 0.9305 0.8536 0.3970 0.034 Uiso 1 1 calc R
C50 C 0.9763(4) 0.8505(5) 0.6598(5) 0.029(2) Uani 1 1 d .
C51 C 1.0366(4) 0.8750(6) 0.6588(5) 0.035(2) Uani 1 1 d .
C52 C 1.0460(4) 0.9511(6) 0.6385(6) 0.041(3) Uani 1 1 d .
H52 H 1.0166 0.9806 0.6225 0.050 Uiso 1 1 calc R
C53 C 1.0971(5) 0.9824(9) 0.6417(7) 0.064(4) Uani 1 1 d .
H53 H 1.1017 1.0343 0.6301 0.077 Uiso 1 1 calc R
C54 C 1.1435(5) 0.9404(10) 0.6617(7) 0.070(4) Uani 1 1 d .
H54 H 1.1787 0.9628 0.6633 0.084 Uiso 1 1 calc R
C55 C 1.1347(5) 0.8640(9) 0.6790(7) 0.059(3) Uani 1 1 d .
H55 H 1.1648 0.8335 0.6917 0.071 Uiso 1 1 calc R
C56 C 1.0818(4) 0.8318(7) 0.6779(6) 0.049(3) Uani 1 1 d .
C57 C 0.8495(5) 1.0667(6) 0.9204(6) 0.042(3) Uani 1 1 d .
H57 H 0.8791 1.0913 0.8998 0.050 Uiso 1 1 calc R
C58 C 0.8408(6) 1.0788(7) 0.9882(6) 0.053(3) Uani 1 1 d .
H58 H 0.8658 1.1082 1.0122 0.064 Uiso 1 1 calc R
C59 C 0.7962(6) 1.0470(6) 1.0165(6) 0.050(3) Uani 1 1 d .
H59 H 0.7891 1.0562 1.0599 0.060 Uiso 1 1 calc R
C60 C 0.7615(6) 1.0015(6) 0.9816(6) 0.048(3) Uani 1 1 d .
H60 H 0.7304 0.9785 1.0004 0.058 Uiso 1 1 calc R
C61 C 0.7736(5) 0.9903(6) 0.9181(5) 0.040(3) Uani 1 1 d .
H61 H 0.7502 0.9581 0.8944 0.048 Uiso 1 1 calc R
C62 C 0.7076(3) 1.0919(5) 0.5984(5) 0.0245(18) Uani 1 1 d .
C63 C 0.6478(5) 1.0724(7) 0.5930(7) 0.049(3) Uani 1 1 d .
C64 C 0.6025(5) 1.1231(8) 0.5893(8) 0.058(3) Uani 1 1 d .
C65 C 0.5489(5) 1.0977(8) 0.5847(10) 0.073(5) Uani 1 1 d .
H65 H 0.5195 1.1328 0.5830 0.088 Uiso 1 1 calc R
C66 C 0.5389(6) 1.0156(9) 0.5825(11) 0.089(6) Uani 1 1 d .
H66 H 0.5027 0.9972 0.5775 0.107 Uiso 1 1 calc R
C67 C 0.5776(5) 0.9693(8) 0.5872(9) 0.070(4) Uani 1 1 d .
H67 H 0.5697 0.9163 0.5880 0.084 Uiso 1 1 calc R
C68 C 0.6335(5) 0.9937(6) 0.5916(7) 0.052(3) Uani 1 1 d .
H68 H 0.6615 0.9564 0.5937 0.063 Uiso 1 1 calc R
C69 C 0.9580(5) 1.1244(6) 0.6721(6) 0.042(3) Uani 1 1 d .
H69A H 0.9977 1.1178 0.6705 0.063 Uiso 1 1 calc R
H69B H 0.9459 1.1236 0.7162 0.063 Uiso 1 1 calc R
H69C H 0.9481 1.1733 0.6529 0.063 Uiso 1 1 calc R
C70 C 0.7197(4) 0.8439(6) 0.6920(6) 0.039(2) Uani 1 1 d .
H70A H 0.6810 0.8489 0.6809 0.058 Uiso 1 1 calc R
H70B H 0.7258 0.8649 0.7343 0.058 Uiso 1 1 calc R
H70C H 0.7300 0.7899 0.6915 0.058 Uiso 1 1 calc R
C71 C 1.0127(7) 0.7295(11) 0.5152(11) 0.107(8) Uani 1 1 d .
H71A H 1.0525 0.7251 0.5134 0.160 Uiso 1 1 calc R
H71B H 0.9964 0.6947 0.4844 0.160 Uiso 1 1 calc R
H71C H 1.0000 0.7163 0.5577 0.160 Uiso 1 1 calc R
C72 C 0.9820(8) 1.3385(15) 0.7379(11) 0.112(7) Uani 1 1 d .
H72A H 0.9817 1.3944 0.7369 0.168 Uiso 1 1 calc R
H72B H 0.9453 1.3193 0.7287 0.168 Uiso 1 1 calc R
H72C H 1.0075 1.3193 0.7061 0.168 Uiso 1 1 calc R

loop_
_atom_site_aniso_label
_atom_site_aniso_U_11
_atom_site_aniso_U_22
_atom_site_aniso_U_33
_atom_site_aniso_U_23
_atom_site_aniso_U_13
_atom_site_aniso_U_12
Gd1 0.0378(2) 0.01267(19) 0.0146(2) 0.00331(19) 0.0000(2) 0.00389(15)
Gd2 0.0498(3) 0.0147(2) 0.0195(2) 0.00170(19) -0.0049(2) 0.00647(17)
Mn1 0.0325(6) 0.0100(6) 0.0120(7) 0.0026(5) 0.0008(5) 0.0033(5)
Mn2 0.0332(7) 0.0133(6) 0.0119(7) 0.0023(5) -0.0017(5) 0.0030(5)
Mn3 0.0456(8) 0.0147(6) 0.0124(7) 0.0040(5) 0.0018(6) 0.0070(5)
Mn4 0.0310(6) 0.0121(6) 0.0118(7) 0.0001(5) -0.0013(5) 0.0021(5)
Cl1 0.0485(14) 0.0497(16) 0.082(3) 0.0100(19) 0.0009(19) 0.0046(12)
Cl2 0.0571(17) 0.073(2) 0.062(2) 0.0130(17) -0.0035(15) 0.0309(16)
O1 0.038(3) 0.014(3) 0.017(3) 0.003(2) -0.003(3) 0.004(2)
O2 0.041(3) 0.017(3) 0.012(3) 0.005(2) -0.004(3) 0.005(2)
O3 0.046(4) 0.021(3) 0.018(4) 0.006(3) 0.003(3) 0.008(3)
O4 0.046(4) 0.011(3) 0.015(3) 0.007(2) -0.006(3) 0.000(2)
O5 0.038(3) 0.030(3) 0.019(3) 0.002(3) 0.006(3) 0.004(3)
O6 0.046(4) 0.025(3) 0.025(4) -0.003(3) -0.008(3) 0.013(3)
O7 0.037(3) 0.012(3) 0.008(3) 0.003(2) 0.001(2) 0.001(2)
O8 0.028(3) 0.016(3) 0.016(3) 0.001(2) 0.000(2) -0.005(2)
O9 0.036(3) 0.020(3) 0.009(3) 0.006(3) 0.005(2) 0.008(2)
O10 0.041(3) 0.020(3) 0.017(3) 0.003(3) -0.001(3) 0.012(3)
O11 0.035(3) 0.019(3) 0.029(4) 0.004(3) -0.011(3) -0.003(3)
O12 0.029(3) 0.023(3) 0.022(4) 0.007(3) 0.006(3) -0.003(2)
O13 0.048(3) 0.014(3) 0.032(4) 0.011(3) -0.005(3) 0.002(2)
O14 0.050(4) 0.024(3) 0.023(4) 0.012(3) 0.003(3) 0.002(3)
O15 0.060(5) 0.021(4) 0.095(8) 0.003(4) 0.000(5) -0.006(3)
O16 0.058(4) 0.027(4) 0.034(5) -0.002(3) 0.004(4) 0.011(3)
O17 0.050(4) 0.027(3) 0.024(4) 0.007(3) 0.004(3) 0.008(3)
O18 0.076(6) 0.067(6) 0.073(8) 0.016(5) 0.003(5) 0.050(5)
O19 0.085(6) 0.027(3) 0.032(5) -0.006(3) -0.018(4) 0.018(4)
O20 0.068(5) 0.035(4) 0.045(5) -0.009(4) -0.025(4) 0.023(4)
O21 0.103(8) 0.079(7) 0.084(8) -0.031(6) -0.043(7) 0.063(6)
O22 0.050(4) 0.025(3) 0.035(5) 0.008(3) -0.008(3) 0.001(3)
O23 0.067(5) 0.021(4) 0.068(6) 0.009(4) -0.002(5) 0.009(3)
O24 0.099(6) 0.065(6) 0.166(9) 0.035(7) -0.028(7) -0.015(5)
O25 0.035(3) 0.019(3) 0.024(4) 0.006(3) 0.003(3) -0.001(2)
O26 0.040(3) 0.013(3) 0.016(3) 0.008(2) 0.005(3) 0.010(2)
O27 0.038(3) 0.016(3) 0.012(3) 0.000(2) -0.004(3) 0.003(2)
O28 0.035(3) 0.014(3) 0.014(3) 0.005(2) 0.000(2) 0.001(2)
O29 0.118(10) 0.081(9) 0.103(11) -0.027(8) 0.011(8) -0.006(7)
O30 0.156(15) 0.153(16) 0.22(2) 0.074(16) -0.034(15) 0.054(12)
N1 0.025(3) 0.022(4) 0.018(4) 0.001(3) -0.007(3) -0.002(3)
N2 0.050(5) 0.014(4) 0.021(4) 0.001(3) -0.002(4) 0.004(3)
N3 0.033(4) 0.020(4) 0.020(4) 0.002(3) -0.001(3) 0.000(3)
N4 0.036(4) 0.016(4) 0.014(4) 0.002(3) 0.001(3) 0.006(3)
N5 0.031(3) 0.018(3) 0.009(4) -0.003(3) 0.001(3) 0.005(3)
N6 0.051(5) 0.015(4) 0.014(4) 0.003(3) 0.000(3) 0.012(3)
N7 0.046(4) 0.020(4) 0.019(4) 0.005(3) 0.003(3) 0.007(3)
N8 0.072(6) 0.020(4) 0.017(5) 0.011(3) -0.002(4) 0.012(4)
N9 0.049(4) 0.017(3) 0.007(4) 0.002(3) -0.005(3) -0.002(3)
N10 0.072(7) 0.047(6) 0.049(7) -0.009(5) -0.020(6) 0.030(5)
N11 0.052(6) 0.044(6) 0.089(10) 0.048(6) -0.019(6) -0.023(4)
N12 0.051(5) 0.023(4) 0.034(6) -0.003(4) -0.004(4) 0.000(4)
N13 0.068(6) 0.016(4) 0.056(8) -0.001(4) 0.000(5) 0.016(4)
N14 0.062(5) 0.015(4) 0.028(5) -0.001(4) -0.007(4) 0.016(4)
C1 0.038(5) 0.027(5) 0.022(5) 0.000(4) -0.001(4) -0.001(4)
C2 0.019(4) 0.061(7) 0.039(7) 0.007(6) -0.005(4) -0.002(4)
C3 0.040(6) 0.045(6) 0.046(8) 0.013(6) -0.008(5) -0.019(5)
C4 0.045(6) 0.020(4) 0.046(7) 0.002(4) -0.009(5) -0.012(4)
C5 0.042(4) 0.020(4) 0.015(4) -0.008(3) -0.008(4) -0.003(3)
C6 0.035(5) 0.017(4) 0.014(5) 0.001(4) -0.007(4) 0.008(3)
C7 0.052(5) 0.004(4) 0.019(5) -0.002(3) -0.002(4) 0.002(3)
C8 0.066(7) 0.014(4) 0.028(6) 0.001(4) -0.012(5) 0.001(4)
C9 0.092(9) 0.040(6) 0.026(6) -0.003(5) 0.002(6) -0.001(6)
C10 0.077(8) 0.013(4) 0.049(8) -0.001(5) -0.014(6) 0.003(5)
C11 0.059(6) 0.008(4) 0.029(6) -0.004(4) -0.001(5) 0.002(4)
C12 0.054(6) 0.024(5) 0.014(5) 0.009(4) -0.002(4) 0.016(4)
C13 0.071(7) 0.021(5) 0.021(6) 0.011(4) -0.002(5) 0.011(5)
C14 0.068(7) 0.028(5) 0.015(5) 0.004(4) 0.000(5) 0.009(5)
C15 0.053(6) 0.018(4) 0.021(5) 0.002(4) 0.005(4) 0.001(4)
C16 0.023(4) 0.015(4) 0.023(5) 0.006(4) 0.000(3) 0.001(3)
C17 0.032(4) 0.014(4) 0.009(4) 0.000(3) -0.005(3) -0.002(3)
C18 0.032(4) 0.023(4) 0.010(4) -0.005(3) 0.000(3) 0.003(3)
C19 0.039(5) 0.021(4) 0.017(5) 0.002(4) 0.005(4) -0.002(4)
C20 0.033(5) 0.025(5) 0.055(7) 0.003(5) 0.003(5) -0.005(4)
C21 0.032(5) 0.038(5) 0.031(6) -0.004(5) 0.002(4) 0.005(4)
C22 0.042(5) 0.020(4) 0.029(6) -0.004(4) -0.001(4) 0.009(4)
C23 0.057(6) 0.013(4) 0.032(6) -0.005(4) 0.005(5) 0.003(4)
C24 0.057(6) 0.026(5) 0.029(6) -0.004(5) -0.009(5) -0.006(4)
C25 0.087(8) 0.016(4) 0.019(5) -0.009(4) -0.001(5) 0.008(5)
C26 0.076(7) 0.023(5) 0.013(5) -0.002(4) 0.002(5) 0.005(5)
C27 0.035(5) 0.010(4) 0.029(6) 0.004(4) 0.000(4) 0.010(3)
C28 0.040(5) 0.017(4) 0.027(6) 0.006(4) 0.001(4) 0.000(4)
C29 0.051(5) 0.020(4) 0.014(5) -0.002(4) 0.006(4) 0.001(4)
C30 0.051(6) 0.021(4) 0.018(5) 0.007(4) 0.015(4) 0.008(4)
C31 0.037(5) 0.052(7) 0.031(6) 0.010(5) 0.009(4) 0.010(5)
C32 0.044(6) 0.030(5) 0.029(6) -0.007(4) 0.011(4) -0.005(4)
C33 0.048(6) 0.026(5) 0.028(6) 0.002(4) 0.012(4) 0.000(4)
C34 0.114(11) 0.025(5) 0.030(7) 0.003(5) 0.020(7) 0.002(6)
C35 0.103(11) 0.028(6) 0.052(9) 0.024(6) 0.020(8) 0.006(6)
C36 0.051(6) 0.041(6) 0.028(6) 0.017(5) 0.012(5) 0.007(5)
C37 0.055(6) 0.019(4) 0.019(5) 0.005(4) 0.002(4) 0.006(4)
C38 0.045(5) 0.022(4) 0.013(5) 0.010(4) 0.000(4) 0.006(4)
C39 0.038(5) 0.022(4) 0.019(5) 0.007(4) 0.001(4) 0.008(4)
C40 0.038(5) 0.020(4) 0.013(5) 0.006(4) 0.001(4) 0.009(4)
C41 0.044(5) 0.024(4) 0.017(5) 0.000(4) -0.005(4) 0.005(4)
C42 0.049(6) 0.036(5) 0.018(5) -0.007(4) -0.014(4) 0.012(4)
C43 0.059(6) 0.032(5) 0.018(5) 0.001(4) -0.012(5) 0.001(5)
C44 0.058(6) 0.024(5) 0.015(5) 0.003(4) -0.007(4) 0.001(4)
C45 0.031(4) 0.023(4) 0.029(6) 0.005(4) 0.000(4) 0.000(4)
C46 0.046(6) 0.045(6) 0.020(5) -0.002(5) 0.000(4) -0.006(5)
C47 0.051(6) 0.040(6) 0.021(6) -0.008(4) 0.004(5) -0.017(5)
C48 0.049(5) 0.026(5) 0.022(5) -0.012(4) 0.005(4) -0.002(4)
C49 0.042(5) 0.017(4) 0.025(5) 0.003(4) -0.004(4) 0.004(4)
C50 0.043(5) 0.021(4) 0.023(5) 0.001(4) -0.008(4) 0.009(4)
C51 0.038(5) 0.039(5) 0.028(6) 0.008(4) -0.002(4) 0.013(4)
C52 0.044(6) 0.038(6) 0.042(7) 0.006(5) 0.003(5) -0.007(5)
C53 0.056(7) 0.085(10) 0.050(9) 0.009(8) 0.001(6) -0.019(7)
C54 0.044(7) 0.110(13) 0.055(10) -0.010(9) -0.002(6) -0.006(7)
C55 0.043(6) 0.100(10) 0.035(7) 0.006(8) -0.007(6) 0.001(6)
C56 0.043(5) 0.073(8) 0.031(6) 0.003(7) 0.007(5) 0.004(5)
C57 0.060(7) 0.028(5) 0.038(7) 0.014(5) 0.005(5) 0.018(5)
C58 0.088(9) 0.035(6) 0.036(7) -0.007(5) -0.006(7) 0.026(6)
C59 0.095(9) 0.033(6) 0.022(6) 0.002(5) 0.016(6) 0.019(6)
C60 0.089(9) 0.029(6) 0.026(6) 0.011(5) 0.022(6) 0.014(6)
C61 0.060(7) 0.031(5) 0.029(6) 0.010(5) 0.008(5) 0.004(5)
C62 0.030(4) 0.029(4) 0.015(5) 0.008(4) 0.000(4) -0.002(3)
C63 0.055(6) 0.049(6) 0.044(7) 0.003(7) -0.003(6) -0.005(5)
C64 0.049(6) 0.062(8) 0.064(9) 0.002(8) 0.008(7) 0.014(5)
C65 0.050(7) 0.055(8) 0.115(15) 0.018(9) -0.006(8) -0.005(6)
C66 0.059(8) 0.073(10) 0.135(18) 0.029(11) -0.011(10) -0.012(7)
C67 0.056(7) 0.053(7) 0.100(13) 0.009(9) 0.009(8) -0.007(6)
C68 0.063(6) 0.034(5) 0.060(8) 0.006(6) -0.014(7) 0.012(5)
C69 0.059(6) 0.038(5) 0.030(7) -0.005(5) -0.012(5) -0.003(5)
C70 0.054(6) 0.027(5) 0.034(7) 0.012(5) 0.001(5) 0.008(4)
C71 0.084(11) 0.115(15) 0.121(18) -0.063(13) -0.040(11) 0.062(11)
C72 0.076(11) 0.16(2) 0.105(17) -0.024(16) 0.014(11) 0.013(13)

loop_
_atom_type_symbol
_atom_type_description
_atom_type_scat_dispersion_real
_atom_type_scat_dispersion_imag
_atom_type_scat_source
C C 0.0033 0.0016 'International Tables Vol C Tables 4.2.6.8 and 6.1.1.4'
H H 0.0000 0.0000 'International Tables Vol C Tables 4.2.6.8 and 6.1.1.4'
N N 0.0061 0.0033 'International Tables Vol C Tables 4.2.6.8 and 6.1.1.4'
O O 0.0106 0.0060 'International Tables Vol C Tables 4.2.6.8 and 6.1.1.4'
Mn Mn 0.3368 0.7283 'International Tables Vol C Tables 4.2.6.8 and 6.1.1.4'
Gd Gd -0.1653 3.9035 'International Tables Vol C Tables 4.2.6.8 and 6.1.1.4'
Cl Cl 0.1484 0.1585 'International Tables Vol C Tables 4.2.6.8 and 6.1.1.4'

loop_
_geom_angle_atom_site_label_1
_geom_angle_atom_site_label_2
_geom_angle_atom_site_label_3
_geom_angle
O7 Gd1 O25 78.5(2)
O7 Gd1 O9 65.3(2)
O25 Gd1 O9 81.8(2)
O7 Gd1 O14 124.2(2)
O25 Gd1 O14 143.2(2)
O9 Gd1 O14 132.3(2)
O7 Gd1 O13 82.7(2)
O25 Gd1 O13 161.2(2)
O9 Gd1 O13 90.5(2)
O14 Gd1 O13 51.2(2)
O7 Gd1 O17 123.0(2)
O25 Gd1 O17 73.4(2)
O9 Gd1 O17 150.5(2)
O14 Gd1 O17 69.9(2)
O13 Gd1 O17 117.9(2)
O7 Gd1 O16 155.3(2)
O25 Gd1 O16 76.9(2)
O9 Gd1 O16 108.7(2)
O14 Gd1 O16 78.3(2)
O13 Gd1 O16 122.0(2)
O17 Gd1 O16 50.5(2)
O7 Gd1 N4 64.0(2)
O25 Gd1 N4 94.9(2)
O9 Gd1 N4 128.8(2)
O14 Gd1 N4 74.8(2)
O13 Gd1 N4 76.5(2)
O17 Gd1 N4 70.2(2)
O16 Gd1 N4 120.2(2)
O7 Gd1 N6 123.3(2)
O25 Gd1 N6 114.6(3)
O9 Gd1 N6 63.0(2)
O14 Gd1 N6 79.0(2)
O13 Gd1 N6 76.2(3)
O17 Gd1 N6 113.4(2)
O16 Gd1 N6 66.7(2)
N4 Gd1 N6 150.2(2)
O7 Gd1 N12 103.7(2)
O25 Gd1 N12 165.3(2)
O9 Gd1 N12 112.4(2)
O14 Gd1 N12 25.6(2)
O13 Gd1 N12 25.6(2)
O17 Gd1 N12 93.8(2)
O16 Gd1 N12 100.7(2)
N4 Gd1 N12 73.6(2)
N6 Gd1 N12 76.6(3)
O7 Gd1 N13 142.8(2)
O25 Gd1 N13 72.2(2)
O9 Gd1 N13 130.0(3)
O14 Gd1 N13 73.9(2)
O13 Gd1 N13 124.9(2)
O17 Gd1 N13 25.8(3)
O16 Gd1 N13 24.8(3)
N4 Gd1 N13 95.9(3)
N6 Gd1 N13 90.1(3)
N12 Gd1 N13 99.4(2)
O7 Gd1 Mn1 33.34(14)
O25 Gd1 Mn1 71.21(14)
O9 Gd1 Mn1 33.31(14)
O14 Gd1 Mn1 144.18(16)
O13 Gd1 Mn1 92.98(12)
O17 Gd1 Mn1 141.10(16)
O16 Gd1 Mn1 132.32(17)
N4 Gd1 Mn1 97.26(16)
N6 Gd1 Mn1 95.74(16)
N12 Gd1 Mn1 118.58(16)
N13 Gd1 Mn1 141.92(18)
O6 Gd2 O2 79.2(2)
O6 Gd2 O4 81.8(2)
O2 Gd2 O4 65.1(2)
O6 Gd2 O22 143.6(2)
O2 Gd2 O22 125.5(2)
O4 Gd2 O22 130.8(2)
O6 Gd2 O23 161.5(2)
O2 Gd2 O23 82.3(2)
O4 Gd2 O23 90.1(2)
O22 Gd2 O23 51.5(2)
O6 Gd2 O20 72.7(2)
O2 Gd2 O20 122.5(3)
O4 Gd2 O20 150.3(2)
O22 Gd2 O20 71.3(3)
O23 Gd2 O20 118.6(2)
O6 Gd2 O19 75.9(3)
O2 Gd2 O19 155.0(2)
O4 Gd2 O19 109.3(2)
O22 Gd2 O19 77.5(2)
O23 Gd2 O19 122.6(3)
O20 Gd2 O19 50.2(3)
O6 Gd2 N2 96.3(2)
O2 Gd2 N2 64.5(2)
O4 Gd2 N2 128.9(2)
O22 Gd2 N2 76.0(2)
O23 Gd2 N2 75.8(3)
O20 Gd2 N2 70.1(3)
O19 Gd2 N2 119.7(2)
O6 Gd2 N8 113.5(3)
O2 Gd2 N8 123.5(2)
O4 Gd2 N8 63.1(2)
O22 Gd2 N8 77.3(3)
O23 Gd2 N8 76.8(3)
O20 Gd2 N8 113.6(3)
O19 Gd2 N8 66.8(3)
N2 Gd2 N8 149.9(3)
O6 Gd2 N11 166.0(3)
O2 Gd2 N11 105.3(2)
O4 Gd2 N11 112.1(3)
O22 Gd2 N11 24.7(2)
O23 Gd2 N11 26.8(2)
O20 Gd2 N11 94.1(3)
O19 Gd2 N11 99.3(3)
N2 Gd2 N11 74.5(3)
N8 Gd2 N11 75.4(4)
O6 Gd2 N10 71.4(3)
O2 Gd2 N10 141.9(3)
O4 Gd2 N10 131.1(3)
O22 Gd2 N10 73.8(3)
O23 Gd2 N10 125.3(3)
O20 Gd2 N10 24.9(3)
O19 Gd2 N10 25.4(3)
N2 Gd2 N10 94.8(3)
N8 Gd2 N10 90.8(3)
N11 Gd2 N10 98.5(3)
O6 Gd2 Mn2 70.47(15)
O2 Gd2 Mn2 33.34(15)
O4 Gd2 Mn2 33.58(15)
O22 Gd2 Mn2 145.22(16)
O23 Gd2 Mn2 93.71(15)
O20 Gd2 Mn2 139.4(2)
O19 Gd2 Mn2 131.87(17)
N2 Gd2 Mn2 97.63(16)
N8 Gd2 Mn2 96.37(17)
N11 Gd2 Mn2 120.5(2)
N10 Gd2 Mn2 140.9(2)
O27 Mn1 O28 81.4(3)
O27 Mn1 O7 99.1(2)
O28 Mn1 O7 176.3(2)
O27 Mn1 O9 178.5(3)
O28 Mn1 O9 98.2(2)
O7 Mn1 O9 81.4(2)
O27 Mn1 O26 91.4(2)
O28 Mn1 O26 92.9(2)
O7 Mn1 O26 90.8(2)
O9 Mn1 O26 87.2(2)
O27 Mn1 O11 87.4(2)
O28 Mn1 O11 86.9(2)
O7 Mn1 O11 89.4(2)
O9 Mn1 O11 94.1(2)
O26 Mn1 O11 178.7(2)
O27 Mn1 Mn2 40.84(18)
O28 Mn1 Mn2 40.55(18)
O7 Mn1 Mn2 139.81(17)
O9 Mn1 Mn2 138.72(18)
O26 Mn1 Mn2 92.78(14)
O11 Mn1 Mn2 86.25(15)
O27 Mn1 Gd1 138.38(19)
O28 Mn1 Gd1 138.94(18)
O7 Mn1 Gd1 41.49(16)
O9 Mn1 Gd1 41.75(17)
O26 Mn1 Gd1 79.18(14)
O11 Mn1 Gd1 101.79(15)
Mn2 Mn1 Gd1 171.96(5)
O28 Mn2 O27 82.2(2)
O28 Mn2 O2 174.4(3)
O27 Mn2 O2 99.0(2)
O28 Mn2 O4 98.6(3)
O27 Mn2 O4 177.9(3)
O2 Mn2 O4 80.5(2)
O28 Mn2 O5 92.8(2)
O27 Mn2 O5 89.8(2)
O2 Mn2 O5 92.7(2)
O4 Mn2 O5 88.2(3)
O28 Mn2 O12 85.4(2)
O27 Mn2 O12 86.6(2)
O2 Mn2 O12 89.2(2)
O4 Mn2 O12 95.4(2)
O5 Mn2 O12 176.2(2)
O28 Mn2 Mn1 41.15(18)
O27 Mn2 Mn1 41.08(17)
O2 Mn2 Mn1 139.76(18)
O4 Mn2 Mn1 139.68(19)
O5 Mn2 Mn1 91.79(17)
O12 Mn2 Mn1 84.70(15)
O28 Mn2 Gd2 138.99(19)
O27 Mn2 Gd2 137.31(18)
O2 Mn2 Gd2 41.38(17)
O4 Mn2 Gd2 41.51(18)
O5 Mn2 Gd2 79.61(17)
O12 Mn2 Gd2 103.88(15)
Mn1 Mn2 Gd2 171.39(5)
O10 Mn3 O3 175.3(3)
O10 Mn3 O28 92.1(3)
O3 Mn3 O28 92.3(3)
O10 Mn3 N14 89.3(3)
O3 Mn3 N14 86.3(3)
O28 Mn3 N14 177.0(3)
O10 Mn3 N9 99.9(3)
O3 Mn3 N9 78.4(3)
O28 Mn3 N9 91.7(3)
N14 Mn3 N9 90.7(3)
O10 Mn3 N7 78.3(3)
O3 Mn3 N7 103.3(3)
O28 Mn3 N7 90.4(3)
N14 Mn3 N7 87.3(3)
N9 Mn3 N7 177.3(3)
O8 Mn4 O1 174.9(3)
O8 Mn4 O27 91.9(2)
O1 Mn4 O27 91.4(3)
O8 Mn4 N3 88.8(3)
O1 Mn4 N3 87.7(3)
O27 Mn4 N3 177.9(3)
O8 Mn4 N1 98.1(3)
O1 Mn4 N1 78.1(2)
O27 Mn4 N1 88.9(3)
N3 Mn4 N1 89.1(3)
O8 Mn4 N5 78.6(2)
O1 Mn4 N5 105.0(2)
O27 Mn4 N5 92.2(3)
N3 Mn4 N5 89.9(3)
N1 Mn4 N5 176.6(3)
C6 O1 Mn4 119.3(5)
C6 O2 Mn2 123.9(5)
C6 O2 Gd2 129.6(5)
Mn2 O2 Gd2 105.3(3)
C39 O3 Mn3 117.5(6)
C39 O4 Mn2 124.8(5)
C39 O4 Gd2 127.6(5)
Mn2 O4 Gd2 104.9(3)
C50 O5 Mn2 128.5(6)
C50 O6 Gd2 136.3(6)
C17 O7 Mn1 124.3(5)
C17 O7 Gd1 129.6(4)
Mn1 O7 Gd1 105.2(2)
C17 O8 Mn4 118.6(5)
C28 O9 Mn1 126.2(5)
C28 O9 Gd1 126.6(5)
Mn1 O9 Gd1 104.9(3)
C28 O10 Mn3 118.6(6)
C69 O11 Mn1 122.0(6)
C70 O12 Mn2 121.9(6)
N12 O13 Gd1 94.5(5)
N12 O14 Gd1 95.6(5)
N13 O16 Gd1 96.8(6)
N13 O17 Gd1 96.0(6)
N10 O19 Gd2 95.9(6)
N10 O20 Gd2 96.2(6)
N11 O22 Gd2 98.0(5)
N11 O23 Gd2 93.4(5)
C62 O25 Gd1 136.7(6)
C62 O26 Mn1 127.5(5)
Mn2 O27 Mn1 98.1(3)
Mn2 O27 Mn4 131.3(3)
Mn1 O27 Mn4 130.6(3)
Mn2 O28 Mn1 98.3(3)
Mn2 O28 Mn3 131.0(3)
Mn1 O28 Mn3 130.7(3)
C5 N1 C1 117.8(8)
C5 N1 Mn4 109.0(5)
C1 N1 Mn4 131.7(6)
C7 N2 C11 118.2(9)
C7 N2 Gd2 117.8(6)
C11 N2 Gd2 123.8(7)
C45 N3 C49 118.3(8)
C45 N3 Mn4 121.9(6)
C49 N3 Mn4 119.7(6)
C12 N4 C16 115.2(8)
C12 N4 Gd1 123.7(6)
C16 N4 Gd1 118.8(6)
C22 N5 C18 118.5(7)
C22 N5 Mn4 133.8(6)
C18 N5 Mn4 107.0(5)
C27 N6 C23 117.8(9)
C27 N6 Gd1 119.1(6)
C23 N6 Gd1 123.0(7)
C29 N7 C33 118.5(8)
C29 N7 Mn3 108.0(6)
C33 N7 Mn3 133.5(6)
C34 N8 C38 117.0(9)
C34 N8 Gd2 124.5(7)
C38 N8 Gd2 118.4(6)
C40 N9 C44 117.8(8)
C40 N9 Mn3 109.5(6)
C44 N9 Mn3 132.5(6)
O20 N10 O19 117.4(9)
O20 N10 O21 123.4(11)
O19 N10 O21 119.1(11)
O20 N10 Gd2 58.8(5)
O19 N10 Gd2 58.8(5)
O21 N10 Gd2 177.3(9)
O24 N11 O22 122.7(10)
O24 N11 O23 120.2(10)
O22 N11 O23 117.1(8)
O24 N11 Gd2 178.7(14)
O22 N11 Gd2 57.3(4)
O23 N11 Gd2 59.8(5)
O15 N12 O14 121.9(8)
O15 N12 O13 119.5(8)
O14 N12 O13 118.6(7)
O15 N12 Gd1 177.2(8)
O14 N12 Gd1 58.8(4)
O13 N12 Gd1 59.9(4)
O18 N13 O16 123.3(11)
O18 N13 O17 120.4(11)
O16 N13 O17 116.4(8)
O18 N13 Gd1 176.2(8)
O16 N13 Gd1 58.4(5)
O17 N13 Gd1 58.2(4)
C57 N14 C61 118.0(10)
C57 N14 Mn3 121.2(8)
C61 N14 Mn3 120.8(8)
N1 C1 C2 122.9(9)
C1 C2 C3 117.3(9)
C4 C3 C2 120.4(9)
C3 C4 C5 117.8(10)
N1 C5 C4 123.8(9)
N1 C5 C6 115.3(8)
C4 C5 C6 120.6(8)
O1 C6 O2 111.9(7)
O1 C6 C7 109.5(7)
O2 C6 C7 108.6(7)
O1 C6 C5 109.3(7)
O2 C6 C5 106.8(7)
C7 C6 C5 110.7(7)
N2 C7 C8 122.4(8)
N2 C7 C6 119.0(8)
C8 C7 C6 118.6(8)
C9 C8 C7 116.7(9)
C8 C9 C10 120.7(11)
C11 C10 C9 118.6(10)
C10 C11 N2 123.3(10)
N4 C12 C13 125.8(9)
C12 C13 C14 117.3(9)
C13 C14 C15 118.9(10)
C16 C15 C14 120.0(9)
N4 C16 C15 122.9(8)
N4 C16 C17 116.7(8)
C15 C16 C17 120.4(8)
O8 C17 O7 112.7(6)
O8 C17 C16 108.7(7)
O7 C17 C16 108.7(6)
O8 C17 C18 110.7(6)
O7 C17 C18 106.0(6)
C16 C17 C18 110.0(7)
N5 C18 C19 121.9(8)
N5 C18 C17 115.4(7)
C19 C18 C17 122.7(7)
C18 C19 C20 120.0(8)
C19 C20 C21 117.6(8)
C22 C21 C20 117.9(8)
N5 C22 C21 124.0(8)
C24 C23 N6 122.4(10)
C23 C24 C25 118.5(9)
C26 C25 C24 119.9(10)
C25 C26 C27 118.6(9)
N6 C27 C26 122.6(8)
N6 C27 C28 116.7(9)
C26 C27 C28 120.6(8)
O10 C28 O9 113.4(7)
O10 C28 C27 109.4(8)
O9 C28 C27 105.6(7)
O10 C28 C29 110.3(7)
O9 C28 C29 107.4(7)
C27 C28 C29 110.7(7)
C30 C29 N7 121.8(9)
C30 C29 C28 124.3(8)
N7 C29 C28 113.9(8)
C29 C30 C31 118.5(9)
C32 C31 C30 119.4(9)
C33 C32 C31 118.3(10)
C32 C33 N7 123.3(9)
N8 C34 C35 124.7(11)
C36 C35 C34 117.7(10)
C35 C36 C37 119.5(10)
C38 C37 C36 118.5(9)
N8 C38 C37 122.4(8)
N8 C38 C39 117.0(8)
C37 C38 C39 120.4(8)
O3 C39 O4 112.6(7)
O3 C39 C38 109.7(7)
O4 C39 C38 106.0(7)
O3 C39 C40 111.0(7)
O4 C39 C40 107.8(7)
C38 C39 C40 109.6(7)
N9 C40 C41 122.9(9)
N9 C40 C39 113.2(7)
C41 C40 C39 123.8(8)
C40 C41 C42 119.5(9)
C43 C42 C41 118.1(9)
C42 C43 C44 118.6(10)
N9 C44 C43 123.0(9)
N3 C45 C46 123.6(9)
C45 C46 C47 119.4(10)
C48 C47 C46 117.8(10)
C47 C48 C49 120.6(9)
N3 C49 C48 120.4(9)
O5 C50 O6 124.1(9)
O5 C50 C51 117.4(8)
O6 C50 C51 118.5(8)
C56 C51 C52 117.9(10)
C56 C51 C50 127.1(10)
C52 C51 C50 115.0(8)
C53 C52 C51 120.6(12)
C52 C53 C54 122.7(14)
C55 C54 C53 116.7(13)
C56 C55 C54 121.1(12)
C51 C56 C55 120.9(12)
C51 C56 Cl2 123.3(9)
C55 C56 Cl2 115.8(10)
N14 C57 C58 120.8(11)
C59 C58 C57 119.1(12)
C58 C59 C60 119.7(12)
C61 C60 C59 117.8(12)
N14 C61 C60 124.5(12)
O25 C62 O26 124.3(7)
O25 C62 C63 116.2(8)
O26 C62 C63 119.5(8)
C64 C63 C68 114.3(11)
C64 C63 C62 128.4(11)
C68 C63 C62 117.3(10)
C65 C64 C63 122.7(12)
C65 C64 Cl1 114.7(9)
C63 C64 Cl1 122.5(9)
C64 C65 C66 118.4(12)
C67 C66 C65 120.7(13)
C66 C67 C68 122.2(13)
C63 C68 C67 121.6(11)

loop_
_geom_bond_atom_site_label_1
_geom_bond_atom_site_label_2
_geom_bond_distance
Gd1 O7 2.325(5)
Gd1 O25 2.328(6)
Gd1 O9 2.334(5)
Gd1 O14 2.494(6)
Gd1 O13 2.518(6)
Gd1 O17 2.517(7)
Gd1 O16 2.526(7)
Gd1 N4 2.554(8)
Gd1 N6 2.565(8)
Gd1 N12 2.903(8)
Gd1 N13 2.945(8)
Gd1 Mn1 3.3870(12)
Gd2 O6 2.317(7)
Gd2 O2 2.322(5)
Gd2 O4 2.324(6)
Gd2 O22 2.457(6)
Gd2 O23 2.504(8)
Gd2 O20 2.526(7)
Gd2 O19 2.522(7)
Gd2 N2 2.572(8)
Gd2 N8 2.581(8)
Gd2 N11 2.892(8)
Gd2 N10 2.934(9)
Gd2 Mn2 3.3886(12)
Mn1 O27 1.881(6)
Mn1 O28 1.885(6)
Mn1 O7 1.929(6)
Mn1 O9 1.925(6)
Mn1 O26 2.265(6)
Mn1 O11 2.315(6)
Mn1 Mn2 2.8339(16)
Mn2 O28 1.862(6)
Mn2 O27 1.872(6)
Mn2 O2 1.931(6)
Mn2 O4 1.939(6)
Mn2 O5 2.216(6)
Mn2 O12 2.312(6)
Mn3 O10 1.861(6)
Mn3 O3 1.883(6)
Mn3 O28 1.911(6)
Mn3 N14 2.103(9)
Mn3 N9 2.245(8)
Mn3 N7 2.303(8)
Mn4 O8 1.867(6)
Mn4 O1 1.885(6)
Mn4 O27 1.907(6)
Mn4 N3 2.149(8)
Mn4 N1 2.238(7)
Mn4 N5 2.281(7)
Cl1 C64 1.753(13)
Cl2 C56 1.746(13)
O1 C6 1.366(11)
O2 C6 1.419(11)
O3 C39 1.368(11)
O4 C39 1.426(11)
O5 C50 1.242(11)
O6 C50 1.278(11)
O7 C17 1.430(10)
O8 C17 1.378(9)
O9 C28 1.417(12)
O10 C28 1.388(11)
O11 C69 1.471(11)
O12 C70 1.438(12)
O13 N12 1.260(10)
O14 N12 1.261(10)
O15 N12 1.237(11)
O16 N13 1.244(13)
O17 N13 1.289(12)
O18 N13 1.212(11)
O19 N10 1.264(13)
O20 N10 1.244(12)
O21 N10 1.268(13)
O22 N11 1.221(11)
O23 N11 1.306(12)
O24 N11 1.199(13)
O25 C62 1.249(10)
O26 C62 1.268(10)
O29 C71 1.30(2)
O30 C72 1.47(3)
N1 C5 1.322(11)
N1 C1 1.327(11)
N2 C7 1.330(12)
N2 C11 1.356(11)
N3 C45 1.338(12)
N3 C49 1.344(12)
N4 C12 1.358(11)
N4 C16 1.350(11)
N5 C22 1.325(11)
N5 C18 1.351(11)
N6 C27 1.321(12)
N6 C23 1.379(12)
N7 C29 1.348(11)
N7 C33 1.339(13)
N8 C34 1.325(13)
N8 C38 1.339(12)
N9 C40 1.342(11)
N9 C44 1.335(12)
N14 C57 1.287(15)
N14 C61 1.334(14)
C1 C2 1.393(14)
C2 C3 1.391(16)
C3 C4 1.347(15)
C4 C5 1.389(14)
C5 C6 1.575(12)
C6 C7 1.516(11)
C7 C8 1.418(14)
C8 C9 1.376(15)
C9 C10 1.384(16)
C10 C11 1.341(16)
C12 C13 1.362(14)
C13 C14 1.382(14)
C14 C15 1.380(13)
C15 C16 1.369(14)
C16 C17 1.512(11)
C17 C18 1.560(11)
C18 C19 1.367(12)
C19 C20 1.409(13)
C20 C21 1.406(14)
C21 C22 1.384(14)
C23 C24 1.355(15)
C24 C25 1.395(15)
C25 C26 1.359(14)
C26 C27 1.399(14)
C27 C28 1.543(12)
C28 C29 1.557(13)
C29 C30 1.353(13)
C30 C31 1.395(14)
C31 C32 1.379(15)
C32 C33 1.341(15)
C34 C35 1.378(18)
C35 C36 1.360(17)
C36 C37 1.386(13)
C37 C38 1.387(14)
C38 C39 1.537(12)
C39 C40 1.564(13)
C40 C41 1.372(12)
C41 C42 1.382(14)
C42 C43 1.398(14)
C43 C44 1.387(14)
C45 C46 1.347(14)
C46 C47 1.383(16)
C47 C48 1.369(15)
C48 C49 1.393(13)
C50 C51 1.509(14)
C51 C56 1.373(15)
C51 C52 1.391(15)
C52 C53 1.342(16)
C53 C54 1.39(2)
C54 C55 1.38(2)
C55 C56 1.388(16)
C57 C58 1.437(17)
C58 C59 1.336(18)
C59 C60 1.354(18)
C60 C61 1.361(15)
C62 C63 1.479(13)
C63 C64 1.396(16)
C63 C68 1.396(15)
C64 C65 1.364(17)
C65 C66 1.43(2)
C66 C67 1.228(19)
C67 C68 1.411(17)

loop_
_platon_squeeze_void_nr
_platon_squeeze_void_average_x
_platon_squeeze_void_average_y
_platon_squeeze_void_average_z
_platon_squeeze_void_volume
_platon_squeeze_void_count_electrons
_platon_squeeze_void_content
1 0.501 0.061 0.397 153 23 ' '
2 0.499 -0.062 0.897 153 23 ' '
3 0.949 0.193 0.873 18 7 ' '
4 0.750 0.167 0.898 7 1 ' '
5 1.001 0.438 0.397 153 23 ' '
6 0.449 0.307 0.873 18 7 ' '
7 0.250 0.333 0.898 7 1 ' '
8 0.999 0.561 0.897 153 23 ' '
9 0.551 0.693 0.373 18 7 ' '
10 0.750 0.667 0.398 7 1 ' '
11 0.051 0.807 0.373 18 7 ' '
12 0.250 0.833 0.398 7 1 ' '
